data_7002768
loop_
_publ_author_name
'Liu, Xun-Gao'
'Huang, Jian'
'Bao, Song-Song'
'Li, Yi-Zhi'
'Zheng, Li-Min'

_publ_section_title
;
 Homochiral zinc phosphonates with layered and open framework
 structures using polycarboxylate as second linkers
;
_journal_issue 44
_journal_name_full 'Dalton Transactions'
_journal_page_first 9837
_journal_page_last 9842
_journal_paper_doi 10.1039/b914583d
_journal_year 2009
_chemical_absolute_configuration unk
_chemical_formula_moiety 'C28 H32 N2 O16 P2 Zn3, H2 O'
_chemical_formula_sum 'C28 H34 N2 O17 P2 Zn3'
_chemical_formula_weight 928.62
_chemical_name_systematic
;
?
;
_space_group_IT_number 5
_symmetry_cell_setting monoclinic
_symmetry_space_group_name_Hall 'C 2y'
_symmetry_space_group_name_H-M 'C 1 2 1'
_atom_sites_solution_hydrogens geom
_atom_sites_solution_primary direct
_atom_sites_solution_secondary difmap
_audit_creation_method SHELXL-97
_cell_angle_alpha 90.00
_cell_angle_beta 124.494(3)
_cell_angle_gamma 90.00
_cell_formula_units_Z 4
_cell_length_a 31.1328(16)
_cell_length_b 7.6264(9)
_cell_length_c 17.631(2)
_cell_measurement_reflns_used 1887
_cell_measurement_temperature 291(2)
_cell_measurement_theta_max 23.31
_cell_measurement_theta_min 2.31
_cell_volume 3450.2(6)
_computing_cell_refinement SMART
_computing_data_collection 'SMART (Bruker, 2000)'
_computing_data_reduction 'SAINT (Bruker, 2000)'
_computing_molecular_graphics SHELXTL
_computing_publication_material SHELXTL
_computing_structure_refinement SHELXTL
_computing_structure_solution 'SHELXTL (Bruker, 2000)'
_diffrn_ambient_temperature 291(2)
_diffrn_measured_fraction_theta_full 0.990
_diffrn_measured_fraction_theta_max 0.990
_diffrn_measurement_device_type 'Bruker Smart Apex CCD'
_diffrn_measurement_method 'phi and omega scans'
_diffrn_radiation_monochromator graphite
_diffrn_radiation_source 'sealed tube'
_diffrn_radiation_type MoK\a
_diffrn_radiation_wavelength 0.71073
_diffrn_reflns_av_R_equivalents 0.0252
_diffrn_reflns_av_sigmaI/netI 0.0488
_diffrn_reflns_limit_h_max 38
_diffrn_reflns_limit_h_min -35
_diffrn_reflns_limit_k_max 9
_diffrn_reflns_limit_k_min -9
_diffrn_reflns_limit_l_max 21
_diffrn_reflns_limit_l_min -20
_diffrn_reflns_number 9356
_diffrn_reflns_theta_full 25.98
_diffrn_reflns_theta_max 25.98
_diffrn_reflns_theta_min 2.31
_exptl_absorpt_coefficient_mu 2.242
_exptl_absorpt_correction_T_max 0.637
_exptl_absorpt_correction_T_min 0.535
_exptl_absorpt_correction_type multi-scan
_exptl_absorpt_process_details 'SADABS; Bruker, 2000'
_exptl_crystal_density_diffrn 1.788
_exptl_crystal_density_method 'not measured'
_exptl_crystal_F_000 1888
_exptl_crystal_size_max 0.28
_exptl_crystal_size_mid 0.24
_exptl_crystal_size_min 0.20
_refine_diff_density_max 0.433
_refine_diff_density_min -0.535
_refine_diff_density_rms 0.095
_refine_ls_abs_structure_details 'Flack H D (1983), Acta Cryst. A39, 876-881'
_refine_ls_abs_structure_Flack 0.009(4)
_refine_ls_extinction_method none
_refine_ls_goodness_of_fit_ref 1.098
_refine_ls_hydrogen_treatment constr
_refine_ls_matrix_type full
_refine_ls_number_parameters 447
_refine_ls_number_reflns 6256
_refine_ls_number_restraints 1
_refine_ls_restrained_S_all 1.097
_refine_ls_R_factor_all 0.0569
_refine_ls_R_factor_gt 0.0494
_refine_ls_shift/su_max 0.000
_refine_ls_shift/su_mean 0.000
_refine_ls_structure_factor_coef Fsqd
_refine_ls_weighting_details 'calc w=1/[\s^2^(Fo^2^)+(0.07P)^2^+1.99P] where P=(Fo^2^+2Fc^2^)/3'
_refine_ls_weighting_scheme calc
_refine_ls_wR_factor_gt 0.1139
_refine_ls_wR_factor_ref 0.1159
_reflns_number_gt 5569
_reflns_number_total 6256
_reflns_threshold_expression >2sigma(I)
_cod_data_source_file b914583d.txt
_cod_data_source_block sad
_cod_depositor_comments
;
The following automatic conversions were performed:
'_symmetry_cell_setting' value 'Monoclinic' changed to 'monoclinic'
according to '/home/saulius/struct/CIF-dictionaries/cif_core.dic'
dictionary named 'cif_core.dic' version 2.4.1 from 2010-06-29.

Automatic conversion script
Id: cif_fix_enum 1527 2010-12-29 10:47:43Z saulius 
;
_cod_original_cell_volume 3450.1(6)
_cod_original_sg_symbol_Hall 'C 2y '
_cod_original_sg_symbol_H-M 'C2 '
_cod_database_code 7002768

loop_
_symmetry_equiv_pos_as_xyz
'x, y, z'
'-x, y, -z'
'x+1/2, y+1/2, z'
'-x+1/2, y+1/2, -z'

loop_
_atom_site_label
_atom_site_type_symbol
_atom_site_fract_x
_atom_site_fract_y
_atom_site_fract_z
_atom_site_U_iso_or_equiv
_atom_site_adp_type
_atom_site_occupancy
_atom_site_symmetry_multiplicity
_atom_site_calc_flag
_atom_site_refinement_flags
_atom_site_disorder_assembly
_atom_site_disorder_group
C1 C 0.2651(2) 0.3947(9) 0.6873(4) 0.0326(13) Uani 1 1 d . . .
H1A H 0.2629 0.4610 0.6382 0.039 Uiso 1 1 calc R . .
H1B H 0.2992 0.3399 0.7234 0.039 Uiso 1 1 calc R . .
C2 C 0.2179(2) 0.1599(8) 0.5650(4) 0.0319(13) Uani 1 1 d . . .
H2A H 0.2053 0.2431 0.5159 0.038 Uiso 1 1 d R . .
C3 C 0.1764(3) 0.0217(10) 0.5332(5) 0.0416(16) Uani 1 1 d . . .
H3A H 0.1714 -0.0391 0.4811 0.062 Uiso 1 1 calc R . .
H3B H 0.1443 0.0765 0.5161 0.062 Uiso 1 1 calc R . .
H3C H 0.1870 -0.0601 0.5822 0.062 Uiso 1 1 calc R . .
C4 C 0.26932(14) 0.0916(6) 0.5892(3) 0.0308(13) Uani 1 1 d G . .
C5 C 0.29845(16) -0.0220(6) 0.6631(3) 0.0430(17) Uani 1 1 d G . .
H5 H 0.2866 -0.0528 0.6993 0.052 Uiso 1 1 calc R . .
C6 C 0.34522(16) -0.0894(6) 0.6828(3) 0.0471(18) Uani 1 1 d G . .
H6 H 0.3647 -0.1654 0.7323 0.057 Uiso 1 1 calc R . .
C7 C 0.36286(13) -0.0434(6) 0.6286(3) 0.0431(17) Uani 1 1 d G . .
H7 H 0.3941 -0.0885 0.6418 0.052 Uiso 1 1 calc R . .
C8 C 0.33373(16) 0.0702(6) 0.5547(3) 0.0501(19) Uani 1 1 d G . .
H8 H 0.3455 0.1010 0.5185 0.060 Uiso 1 1 calc R . .
C9 C 0.28696(16) 0.1376(6) 0.5350(3) 0.0446(16) Uani 1 1 d G . .
H9 H 0.2675 0.2136 0.4855 0.054 Uiso 1 1 calc R . .
C10 C 0.1084(2) 0.1221(10) 0.8456(4) 0.0376(14) Uani 1 1 d . . .
H10A H 0.1050 0.0539 0.7960 0.045 Uiso 1 1 calc R . .
H10B H 0.0920 0.0576 0.8701 0.045 Uiso 1 1 calc R . .
C11 C 0.0269(2) 0.2865(10) 0.7276(5) 0.0411(16) Uani 1 1 d . . .
H11A H 0.0276 0.2378 0.6781 0.049 Uiso 1 1 d R . .
C12 C 0.0056(2) 0.4700(9) 0.6969(5) 0.0379(15) Uani 1 1 d . . .
H12A H -0.0295 0.4641 0.6430 0.057 Uiso 1 1 calc R . .
H12B H 0.0269 0.5338 0.6829 0.057 Uiso 1 1 calc R . .
H12C H 0.0058 0.5287 0.7453 0.057 Uiso 1 1 calc R . .
C13 C -0.00699(15) 0.1652(5) 0.7402(3) 0.0320(14) Uani 1 1 d G . .
C14 C -0.02422(19) 0.0078(6) 0.6921(3) 0.0479(18) Uani 1 1 d G . .
H14 H -0.0143 -0.0238 0.6531 0.057 Uiso 1 1 calc R . .
C15 C -0.05625(19) -0.1023(5) 0.7022(3) 0.056(2) Uani 1 1 d G . .
H15 H -0.0678 -0.2075 0.6700 0.067 Uiso 1 1 calc R . .
C16 C -0.07104(16) -0.0550(6) 0.7604(3) 0.0487(19) Uani 1 1 d G . .
H16 H -0.0925 -0.1287 0.7672 0.058 Uiso 1 1 calc R . .
C17 C -0.05381(16) 0.1023(6) 0.8086(3) 0.0421(16) Uani 1 1 d G . .
H17 H -0.0637 0.1339 0.8475 0.050 Uiso 1 1 calc R . .
C18 C -0.02179(15) 0.2124(5) 0.7985(3) 0.0372(14) Uani 1 1 d G . .
H18 H -0.0103 0.3177 0.8307 0.045 Uiso 1 1 calc R . .
C19 C 0.0948(3) 0.9436(9) 0.6235(5) 0.0390(16) Uani 1 1 d . . .
C20 C 0.0474(2) 1.0447(9) 0.5565(4) 0.0319(13) Uani 1 1 d . . .
C21 C 0.0469(2) 1.2263(9) 0.5542(4) 0.0305(13) Uani 1 1 d . . .
C22 C 0.0954(2) 1.3384(9) 0.6049(4) 0.0312(13) Uani 1 1 d . . .
C23 C 0.0000 1.3217(13) 0.5000 0.036(2) Uani 1 2 d S . .
H23A H 0.0000 1.4437 0.5000 0.044 Uiso 1 2 calc SR . .
C24 C 0.0000 0.9542(12) 0.5000 0.040(2) Uani 1 2 d S . .
H24A H 0.0000 0.8322 0.5000 0.048 Uiso 1 2 calc SR . .
C25 C 0.0855(2) -0.0959(8) 1.0179(4) 0.0330(14) Uani 1 1 d . . .
C26 C 0.0413(2) -0.1974(9) 1.0080(4) 0.0350(15) Uani 1 1 d . . .
C27 C 0.0407(2) -0.3799(10) 1.0064(4) 0.0327(13) Uani 1 1 d . . .
C28 C 0.0808(2) -0.4916(9) 1.0058(5) 0.0373(15) Uani 1 1 d . . .
C29 C 0.0000 -0.4698(12) 1.0000 0.0332(19) Uani 1 2 d S . .
H29A H 0.0000 -0.5918 1.0000 0.040 Uiso 1 2 calc SR . .
C30 C 0.0000 -0.1148(12) 1.0000 0.0322(19) Uani 1 2 d S . .
H30A H 0.0000 0.0072 1.0000 0.039 Uiso 1 2 calc SR . .
N1 N 0.22422(19) 0.2559(6) 0.6462(3) 0.0302(11) Uani 1 1 d . . .
H1C H 0.1935 0.3053 0.6279 0.036 Uiso 1 1 calc R . .
H1D H 0.2320 0.1770 0.6902 0.036 Uiso 1 1 calc R . .
N2 N 0.0824(2) 0.2943(7) 0.8099(3) 0.0330(12) Uani 1 1 d . . .
H2B H 0.1009 0.3582 0.7951 0.040 Uiso 1 1 calc R . .
H2C H 0.0831 0.3511 0.8554 0.040 Uiso 1 1 calc R . .
O1 O 0.25339(17) 0.4293(6) 0.8232(3) 0.0349(10) Uani 1 1 d . . .
O2 O 0.20779(15) 0.6419(6) 0.6962(3) 0.0353(10) Uani 1 1 d . . .
O3 O 0.30447(17) 0.6616(6) 0.7999(3) 0.0413(12) Uani 1 1 d . . .
O4 O 0.19842(16) 0.2742(6) 0.8963(3) 0.0330(10) Uani 1 1 d . . .
O5 O 0.18003(14) 0.2421(6) 1.0155(3) 0.0323(10) Uani 1 1 d . . .
O6 O 0.20017(14) -0.0261(6) 0.9566(3) 0.0283(9) Uani 1 1 d . . .
O7 O 0.09214(18) 0.7796(6) 0.6086(3) 0.0422(11) Uani 1 1 d . . .
O8 O 0.13292(19) 1.0208(7) 0.6846(3) 0.0557(15) Uani 1 1 d . . .
O9 O 0.12006(16) 1.3570(6) 0.5705(3) 0.0355(10) Uani 1 1 d . . .
O10 O 0.10555(16) 1.4163(6) 0.6771(3) 0.0345(10) Uani 1 1 d . . .
O11 O 0.08154(16) 0.0698(6) 1.0199(3) 0.0336(10) Uani 1 1 d . . .
O12 O 0.12274(18) -0.1687(7) 1.0282(3) 0.0460(12) Uani 1 1 d . . .
O13 O 0.07640(16) -0.5179(6) 0.9338(3) 0.0389(11) Uani 1 1 d . . .
O14 O 0.11293(17) -0.5676(6) 1.0811(3) 0.0358(10) Uani 1 1 d . . .
O1W O 0.31338(16) 0.1163(6) 0.9909(3) 0.0358(10) Uani 1 1 d . . .
H1WA H 0.3457 0.1336 0.9970 0.043 Uiso 1 1 d R . .
H1WB H 0.2959 0.0154 0.9531 0.043 Uiso 1 1 d R . .
O2W O 0.16679(18) 0.6800(6) 0.8268(3) 0.0406(11) Uani 1 1 d . . .
H2WA H 0.1779 0.5740 0.8624 0.049 Uiso 1 1 d R . .
H2WB H 0.1946 0.7641 0.8558 0.049 Uiso 1 1 d R . .
O3W O 0.23966(17) 1.0204(6) 0.7839(3) 0.0375(10) Uani 1 1 d . . .
H3WA H 0.2673 0.9618 0.8035 0.045 Uiso 1 1 d R . .
H3WB H 0.2139 0.9509 0.7612 0.045 Uiso 1 1 d R . .
P1 P 0.25828(5) 0.5427(2) 0.75961(10) 0.0274(3) Uani 1 1 d . . .
P2 P 0.17698(6) 0.1545(2) 0.93559(11) 0.0308(3) Uani 1 1 d . . .
Zn1 Zn 0.26875(3) 0.32663(9) 0.93253(4) 0.02831(16) Uani 1 1 d . . .
Zn2 Zn 0.14784(2) 0.62634(9) 0.69838(5) 0.02937(17) Uani 1 1 d . . .
Zn3 Zn 0.14264(3) 0.21382(9) 1.07307(5) 0.03263(17) Uani 1 1 d . . .

loop_
_atom_site_aniso_label
_atom_site_aniso_U_11
_atom_site_aniso_U_22
_atom_site_aniso_U_33
_atom_site_aniso_U_23
_atom_site_aniso_U_13
_atom_site_aniso_U_12
C1 0.035(3) 0.032(3) 0.035(3) 0.001(2) 0.022(3) -0.002(3)
C2 0.033(3) 0.028(3) 0.028(3) 0.000(2) 0.014(2) 0.006(2)
C3 0.040(4) 0.032(4) 0.050(4) -0.013(3) 0.024(3) -0.005(3)
C4 0.033(3) 0.025(3) 0.019(2) 0.003(2) 0.006(2) 0.010(2)
C5 0.051(4) 0.035(4) 0.039(4) 0.018(3) 0.023(3) 0.022(3)
C6 0.037(4) 0.038(4) 0.047(4) 0.018(3) 0.012(3) 0.015(3)
C7 0.027(3) 0.045(4) 0.038(4) -0.014(3) 0.007(3) -0.004(3)
C8 0.050(4) 0.041(4) 0.034(4) -0.017(3) 0.009(3) -0.010(3)
C9 0.052(4) 0.030(3) 0.047(4) 0.011(3) 0.025(3) -0.001(3)
C10 0.036(3) 0.047(4) 0.020(3) 0.004(3) 0.010(2) 0.015(3)
C11 0.030(3) 0.048(4) 0.039(4) 0.006(3) 0.016(3) 0.000(3)
C12 0.028(3) 0.043(4) 0.044(4) 0.005(3) 0.021(3) 0.005(3)
C13 0.024(3) 0.030(3) 0.036(3) 0.003(2) 0.013(3) 0.002(2)
C14 0.058(5) 0.040(4) 0.036(4) -0.008(3) 0.021(4) -0.008(3)
C15 0.056(5) 0.044(4) 0.043(4) -0.010(3) 0.014(4) -0.020(4)
C16 0.030(3) 0.050(5) 0.050(4) 0.016(3) 0.013(3) 0.004(3)
C17 0.030(3) 0.053(5) 0.028(3) 0.019(3) 0.008(3) 0.011(3)
C18 0.033(3) 0.039(3) 0.029(3) 0.010(3) 0.011(3) 0.009(3)
C19 0.036(3) 0.024(3) 0.037(4) 0.005(3) 0.009(3) 0.000(3)
C20 0.026(3) 0.032(3) 0.031(3) 0.003(3) 0.012(3) -0.002(2)
C21 0.020(3) 0.032(3) 0.022(3) 0.010(3) 0.001(2) 0.001(2)
C22 0.028(3) 0.034(3) 0.019(2) 0.007(3) 0.005(2) -0.004(3)
C23 0.027(4) 0.030(4) 0.025(4) 0.000 -0.002(3) 0.000
C24 0.039(5) 0.019(4) 0.031(5) 0.000 0.002(4) 0.000
C25 0.034(3) 0.020(3) 0.032(3) 0.004(2) 0.011(3) 0.001(2)
C26 0.025(3) 0.044(4) 0.024(3) 0.002(3) 0.007(2) 0.001(3)
C27 0.027(3) 0.042(4) 0.025(3) 0.006(3) 0.012(2) -0.001(3)
C28 0.021(3) 0.035(4) 0.039(4) -0.002(3) 0.007(3) 0.002(3)
C29 0.032(4) 0.024(5) 0.038(5) 0.000 0.017(4) 0.000
C30 0.029(4) 0.028(5) 0.034(4) 0.000 0.015(4) 0.000
N1 0.024(2) 0.025(3) 0.024(2) -0.0017(18) 0.003(2) 0.0038(19)
N2 0.033(3) 0.031(3) 0.025(2) 0.002(2) 0.011(2) -0.002(2)
O1 0.044(3) 0.030(2) 0.024(2) -0.0026(17) 0.016(2) -0.009(2)
O2 0.0223(19) 0.035(2) 0.038(2) 0.010(2) 0.0106(18) 0.0026(18)
O3 0.039(2) 0.045(3) 0.026(2) -0.0024(19) 0.0100(19) -0.021(2)
O4 0.027(2) 0.043(3) 0.0201(19) 0.0047(16) 0.0076(17) -0.0003(17)
O5 0.0211(18) 0.036(3) 0.025(2) 0.0005(18) 0.0043(16) 0.0011(17)
O6 0.0191(18) 0.032(2) 0.0257(19) 0.0018(17) 0.0080(17) 0.0044(16)
O7 0.033(2) 0.030(3) 0.043(3) 0.0004(19) 0.009(2) 0.0088(18)
O8 0.036(3) 0.042(3) 0.038(3) 0.002(2) -0.010(2) 0.005(2)
O9 0.038(2) 0.031(3) 0.034(2) -0.0140(18) 0.019(2) -0.0116(19)
O10 0.030(2) 0.033(2) 0.025(2) 0.0032(18) 0.0070(18) 0.0004(18)
O11 0.028(2) 0.027(2) 0.035(2) -0.0019(18) 0.0114(19) 0.0004(17)
O12 0.046(3) 0.026(2) 0.053(3) -0.019(2) 0.020(2) 0.001(2)
O13 0.023(2) 0.028(2) 0.047(3) -0.002(2) 0.008(2) 0.0107(18)
O14 0.032(2) 0.029(2) 0.034(2) 0.0044(18) 0.011(2) 0.0022(18)
O1W 0.030(2) 0.023(2) 0.038(2) 0.0049(19) 0.0094(18) 0.0015(18)
O2W 0.045(2) 0.036(3) 0.030(2) -0.0199(18) 0.014(2) -0.018(2)
O3W 0.029(2) 0.031(2) 0.041(3) 0.0041(19) 0.013(2) -0.0018(18)
P1 0.0212(7) 0.0257(8) 0.0272(7) 0.0031(6) 0.0090(6) -0.0022(6)
P2 0.0296(7) 0.0248(8) 0.0310(7) 0.0008(6) 0.0130(6) 0.0023(6)
Zn1 0.0325(4) 0.0265(3) 0.0255(3) 0.0049(3) 0.0162(3) -0.0032(3)
Zn2 0.0243(3) 0.0253(4) 0.0276(3) 0.0013(3) 0.0081(3) -0.0006(3)
Zn3 0.0305(3) 0.0258(4) 0.0310(4) 0.0020(3) 0.0111(3) 0.0002(3)

loop_
_atom_type_symbol
_atom_type_description
_atom_type_scat_dispersion_real
_atom_type_scat_dispersion_imag
_atom_type_scat_source
C C 0.0033 0.0016 'International Tables Vol C Tables 4.2.6.8 and 6.1.1.4'
H H 0.0000 0.0000 'International Tables Vol C Tables 4.2.6.8 and 6.1.1.4'
N N 0.0061 0.0033 'International Tables Vol C Tables 4.2.6.8 and 6.1.1.4'
O O 0.0106 0.0060 'International Tables Vol C Tables 4.2.6.8 and 6.1.1.4'
P P 0.1023 0.0942 'International Tables Vol C Tables 4.2.6.8 and 6.1.1.4'
Zn Zn 0.2839 1.4301 'International Tables Vol C Tables 4.2.6.8 and 6.1.1.4'

loop_
_geom_angle_atom_site_label_1
_geom_angle_atom_site_label_2
_geom_angle_atom_site_label_3
_geom_angle
_geom_angle_site_symmetry_1
_geom_angle_site_symmetry_3
_geom_angle_publ_flag
N1 C1 P1 112.2(4) . . ?
N1 C1 H1A 109.2 . . ?
P1 C1 H1A 109.2 . . ?
N1 C1 H1B 109.2 . . ?
P1 C1 H1B 109.2 . . ?
H1A C1 H1B 107.9 . . ?
C4 C2 C3 114.6(5) . . ?
C4 C2 N1 110.7(4) . . ?
C3 C2 N1 108.2(5) . . ?
C4 C2 H2A 108.1 . . ?
C3 C2 H2A 107.5 . . ?
N1 C2 H2A 107.5 . . ?
C2 C3 H3A 109.5 . . ?
C2 C3 H3B 109.5 . . ?
H3A C3 H3B 109.5 . . ?
C2 C3 H3C 109.5 . . ?
H3A C3 H3C 109.5 . . ?
H3B C3 H3C 109.5 . . ?
C5 C4 C9 120.0 . . ?
C5 C4 C2 120.5(3) . . ?
C9 C4 C2 119.4(3) . . ?
C4 C5 C6 120.0 . . ?
C4 C5 H5 120.0 . . ?
C6 C5 H5 120.0 . . ?
C7 C6 C5 120.0 . . ?
C7 C6 H6 120.0 . . ?
C5 C6 H6 120.0 . . ?
C8 C7 C6 120.0 . . ?
C8 C7 H7 120.0 . . ?
C6 C7 H7 120.0 . . ?
C9 C8 C7 120.0 . . ?
C9 C8 H8 120.0 . . ?
C7 C8 H8 120.0 . . ?
C8 C9 C4 120.0 . . ?
C8 C9 H9 120.0 . . ?
C4 C9 H9 120.0 . . ?
N2 C10 P2 109.9(5) . . ?
N2 C10 H10A 109.7 . . ?
P2 C10 H10A 109.7 . . ?
N2 C10 H10B 109.7 . . ?
P2 C10 H10B 109.7 . . ?
H10A C10 H10B 108.2 . . ?
N2 C11 C12 109.9(6) . . ?
N2 C11 C13 113.5(5) . . ?
C12 C11 C13 114.6(5) . . ?
N2 C11 H11A 106.8 . . ?
C12 C11 H11A 105.3 . . ?
C13 C11 H11A 106.0 . . ?
C11 C12 H12A 109.5 . . ?
C11 C12 H12B 109.5 . . ?
H12A C12 H12B 109.5 . . ?
C11 C12 H12C 109.5 . . ?
H12A C12 H12C 109.5 . . ?
H12B C12 H12C 109.5 . . ?
C14 C13 C18 120.0 . . ?
C14 C13 C11 119.9(4) . . ?
C18 C13 C11 120.1(4) . . ?
C13 C14 C15 120.0 . . ?
C13 C14 H14 120.0 . . ?
C15 C14 H14 120.0 . . ?
C16 C15 C14 120.0 . . ?
C16 C15 H15 120.0 . . ?
C14 C15 H15 120.0 . . ?
C17 C16 C15 120.0 . . ?
C17 C16 H16 120.0 . . ?
C15 C16 H16 120.0 . . ?
C16 C17 C18 120.0 . . ?
C16 C17 H17 120.0 . . ?
C18 C17 H17 120.0 . . ?
C17 C18 C13 120.0 . . ?
C17 C18 H18 120.0 . . ?
C13 C18 H18 120.0 . . ?
O8 C19 O7 125.3(6) . . ?
O8 C19 C20 119.2(6) . . ?
O7 C19 C20 115.4(6) . . ?
C21 C20 C24 118.7(6) . . ?
C21 C20 C19 122.2(6) . . ?
C24 C20 C19 118.7(6) . . ?
C20 C21 C23 121.7(6) . . ?
C20 C21 C22 123.9(5) . . ?
C23 C21 C22 114.4(6) . . ?
O9 C22 O10 124.8(6) . . ?
O9 C22 C21 117.9(5) . . ?
O10 C22 C21 117.1(5) . . ?
C21 C23 C21 118.0(9) . 2_556 ?
C21 C23 H23A 121.0 . . ?
C21 C23 H23A 121.0 2_556 . ?
C20 C24 C20 121.3(8) . 2_556 ?
C20 C24 H24A 119.4 . . ?
C20 C24 H24A 119.4 2_556 . ?
O12 C25 O11 123.6(6) . . ?
O12 C25 C26 121.5(6) . . ?
O11 C25 C26 114.8(6) . . ?
C30 C26 C27 117.3(7) . . ?
C30 C26 C25 121.4(7) . . ?
C27 C26 C25 121.2(6) . . ?
C29 C27 C26 119.8(6) . . ?
C29 C27 C28 116.1(7) . . ?
C26 C27 C28 124.1(6) . . ?
O13 C28 O14 125.2(6) . . ?
O13 C28 C27 119.6(6) . . ?
O14 C28 C27 114.6(6) . . ?
C27 C29 C27 120.8(9) . 2_557 ?
C27 C29 H29A 119.6 . . ?
C27 C29 H29A 119.6 2_557 . ?
C26 C30 C26 125.0(9) 2_557 . ?
C26 C30 H30A 117.5 2_557 . ?
C26 C30 H30A 117.5 . . ?
C1 N1 C2 114.8(5) . . ?
C1 N1 H1C 108.6 . . ?
C2 N1 H1C 108.6 . . ?
C1 N1 H1D 108.6 . . ?
C2 N1 H1D 108.6 . . ?
H1C N1 H1D 107.5 . . ?
C10 N2 C11 115.4(5) . . ?
C10 N2 H2B 108.4 . . ?
C11 N2 H2B 108.4 . . ?
C10 N2 H2C 108.4 . . ?
C11 N2 H2C 108.4 . . ?
H2B N2 H2C 107.5 . . ?
P1 O1 Zn1 160.2(3) . . ?
P1 O2 Zn2 125.2(3) . . ?
P1 O3 Zn3 129.5(3) . 4_557 ?
P2 O4 Zn1 132.9(3) . . ?
P2 O5 Zn3 134.2(3) . . ?
P2 O6 Zn1 131.7(3) . 4_547 ?
C19 O7 Zn2 120.0(4) . . ?
C22 O10 Zn2 109.3(4) . 1_565 ?
C25 O11 Zn3 119.8(4) . . ?
C28 O14 Zn3 116.2(5) . 1_545 ?
Zn1 O1W H1WA 109.2 . . ?
Zn1 O1W H1WB 109.5 . . ?
H1WA O1W H1WB 109.5 . . ?
Zn2 O2W H2WA 109.2 . . ?
Zn2 O2W H2WB 109.4 . . ?
H2WA O2W H2WB 109.5 . . ?
H3WA O3W H3WB 109.5 . . ?
O1 P1 O3 118.3(2) . . ?
O1 P1 O2 109.8(3) . . ?
O3 P1 O2 111.3(3) . . ?
O1 P1 C1 105.8(3) . . ?
O3 P1 C1 104.4(3) . . ?
O2 P1 C1 106.2(3) . . ?
O6 P2 O4 113.1(2) . . ?
O6 P2 O5 114.1(2) . . ?
O4 P2 O5 110.4(3) . . ?
O6 P2 C10 104.7(3) . . ?
O4 P2 C10 106.7(3) . . ?
O5 P2 C10 107.3(3) . . ?
O1 Zn1 O4 99.42(18) . . ?
O1 Zn1 O6 118.58(19) . 4_557 ?
O4 Zn1 O6 105.82(17) . 4_557 ?
O1 Zn1 O1W 124.5(2) . . ?
O4 Zn1 O1W 109.37(18) . . ?
O6 Zn1 O1W 98.05(18) 4_557 . ?
O2 Zn2 O7 112.4(2) . . ?
O2 Zn2 O10 127.4(2) . 1_545 ?
O7 Zn2 O10 98.18(19) . 1_545 ?
O2 Zn2 O2W 110.04(19) . . ?
O7 Zn2 O2W 110.4(2) . . ?
O10 Zn2 O2W 96.69(18) 1_545 . ?
O11 Zn3 O3 114.1(2) . 4_547 ?
O11 Zn3 O5 122.00(18) . . ?
O3 Zn3 O5 105.08(19) 4_547 . ?
O11 Zn3 O14 98.33(19) . 1_565 ?
O3 Zn3 O14 102.75(18) 4_547 1_565 ?
O5 Zn3 O14 113.1(2) . 1_565 ?

loop_
_geom_bond_atom_site_label_1
_geom_bond_atom_site_label_2
_geom_bond_distance
_geom_bond_site_symmetry_2
_geom_bond_publ_flag
C1 N1 1.490(8) . ?
C1 P1 1.803(7) . ?
C1 H1A 0.9700 . ?
C1 H1B 0.9700 . ?
C2 C4 1.497(7) . ?
C2 C3 1.509(9) . ?
C2 N1 1.519(8) . ?
C2 H2A 0.9597 . ?
C3 H3A 0.9600 . ?
C3 H3B 0.9600 . ?
C3 H3C 0.9600 . ?
C4 C5 1.3900 . ?
C4 C9 1.3900 . ?
C5 C6 1.3900 . ?
C5 H5 0.9300 . ?
C6 C7 1.3900 . ?
C6 H6 0.9300 . ?
C7 C8 1.3900 . ?
C7 H7 0.9300 . ?
C8 C9 1.3900 . ?
C8 H8 0.9300 . ?
C9 H9 0.9300 . ?
C10 N2 1.484(9) . ?
C10 P2 1.816(6) . ?
C10 H10A 0.9700 . ?
C10 H10B 0.9700 . ?
C11 N2 1.501(8) . ?
C11 C12 1.512(10) . ?
C11 C13 1.513(7) . ?
C11 H11A 0.9596 . ?
C12 H12A 0.9600 . ?
C12 H12B 0.9600 . ?
C12 H12C 0.9600 . ?
C13 C14 1.3900 . ?
C13 C18 1.3900 . ?
C14 C15 1.3900 . ?
C14 H14 0.9300 . ?
C15 C16 1.3900 . ?
C15 H15 0.9300 . ?
C16 C17 1.3900 . ?
C16 H16 0.9300 . ?
C17 C18 1.3900 . ?
C17 H17 0.9300 . ?
C18 H18 0.9300 . ?
C19 O8 1.211(8) . ?
C19 O7 1.271(8) . ?
C19 C20 1.481(9) . ?
C20 C21 1.386(9) . ?
C20 C24 1.408(7) . ?
C21 C23 1.413(8) . ?
C21 C22 1.510(8) . ?
C22 O9 1.227(7) . ?
C22 O10 1.272(8) . ?
C23 C21 1.413(8) 2_556 ?
C23 H23A 0.9300 . ?
C24 C20 1.408(7) 2_556 ?
C24 H24A 0.9300 . ?
C25 O12 1.203(8) . ?
C25 O11 1.273(8) . ?
C25 C26 1.501(9) . ?
C26 C30 1.365(8) . ?
C26 C27 1.392(10) . ?
C27 C29 1.387(8) . ?
C27 C28 1.517(9) . ?
C28 O13 1.213(9) . ?
C28 O14 1.263(8) . ?
C29 C27 1.387(8) 2_557 ?
C29 H29A 0.9300 . ?
C30 C26 1.365(8) 2_557 ?
C30 H30A 0.9300 . ?
N1 H1C 0.9000 . ?
N1 H1D 0.9000 . ?
N2 H2B 0.9000 . ?
N2 H2C 0.9000 . ?
O1 P1 1.490(4) . ?
O1 Zn1 1.874(4) . ?
O2 P1 1.518(4) . ?
O2 Zn2 1.892(4) . ?
O3 P1 1.496(4) . ?
O3 Zn3 1.926(4) 4_557 ?
O4 P2 1.512(5) . ?
O4 Zn1 1.943(4) . ?
O5 P2 1.512(5) . ?
O5 Zn3 1.942(4) . ?
O6 P2 1.501(4) . ?
O6 Zn1 1.969(4) 4_547 ?
O7 Zn2 1.941(4) . ?
O10 Zn2 1.970(5) 1_565 ?
O11 Zn3 1.919(4) . ?
O14 Zn3 1.950(5) 1_545 ?
O1W Zn1 1.986(4) . ?
O1W H1WA 0.9596 . ?
O1W H1WB 0.9597 . ?
O2W Zn2 2.033(4) . ?
O2W H2WA 0.9597 . ?
O2W H2WB 0.9597 . ?
O3W H3WA 0.8496 . ?
O3W H3WB 0.8496 . ?
Zn1 O6 1.969(4) 4_557 ?
Zn2 O10 1.970(5) 1_545 ?
Zn3 O3 1.926(4) 4_547 ?
Zn3 O14 1.950(5) 1_565 ?

loop_
_geom_torsion_atom_site_label_1
_geom_torsion_atom_site_label_2
_geom_torsion_atom_site_label_3
_geom_torsion_atom_site_label_4
_geom_torsion
_geom_torsion_site_symmetry_1
_geom_torsion_site_symmetry_2
_geom_torsion_site_symmetry_3
_geom_torsion_site_symmetry_4
_geom_torsion_publ_flag
C3 C2 C4 C5 -65.0(6) . . . . ?
N1 C2 C4 C5 57.7(6) . . . . ?
C3 C2 C4 C9 112.7(5) . . . . ?
N1 C2 C4 C9 -124.6(4) . . . . ?
C9 C4 C5 C6 0.0 . . . . ?
C2 C4 C5 C6 177.7(5) . . . . ?
C4 C5 C6 C7 0.0 . . . . ?
C5 C6 C7 C8 0.0 . . . . ?
C6 C7 C8 C9 0.0 . . . . ?
C7 C8 C9 C4 0.0 . . . . ?
C5 C4 C9 C8 0.0 . . . . ?
C2 C4 C9 C8 -177.7(5) . . . . ?
N2 C11 C13 C14 -109.2(5) . . . . ?
C12 C11 C13 C14 123.4(5) . . . . ?
N2 C11 C13 C18 72.1(6) . . . . ?
C12 C11 C13 C18 -55.3(7) . . . . ?
C18 C13 C14 C15 0.0 . . . . ?
C11 C13 C14 C15 -178.7(5) . . . . ?
C13 C14 C15 C16 0.0 . . . . ?
C14 C15 C16 C17 0.0 . . . . ?
C15 C16 C17 C18 0.0 . . . . ?
C16 C17 C18 C13 0.0 . . . . ?
C14 C13 C18 C17 0.0 . . . . ?
C11 C13 C18 C17 178.7(5) . . . . ?
O8 C19 C20 C21 7.8(11) . . . . ?
O7 C19 C20 C21 -169.2(7) . . . . ?
O8 C19 C20 C24 -165.1(7) . . . . ?
O7 C19 C20 C24 17.8(10) . . . . ?
C24 C20 C21 C23 2.8(9) . . . . ?
C19 C20 C21 C23 -170.1(5) . . . . ?
C24 C20 C21 C22 -174.5(4) . . . . ?
C19 C20 C21 C22 12.6(11) . . . . ?
C20 C21 C22 O9 79.7(8) . . . . ?
C23 C21 C22 O9 -97.8(7) . . . . ?
C20 C21 C22 O10 -105.0(8) . . . . ?
C23 C21 C22 O10 77.5(6) . . . . ?
C20 C21 C23 C21 -1.5(5) . . . 2_556 ?
C22 C21 C23 C21 176.1(6) . . . 2_556 ?
C21 C20 C24 C20 -1.4(5) . . . 2_556 ?
C19 C20 C24 C20 171.8(7) . . . 2_556 ?
O12 C25 C26 C30 177.3(5) . . . . ?
O11 C25 C26 C30 1.3(8) . . . . ?
O12 C25 C26 C27 -2.9(10) . . . . ?
O11 C25 C26 C27 -178.9(6) . . . . ?
C30 C26 C27 C29 -2.2(8) . . . . ?
C25 C26 C27 C29 178.0(5) . . . . ?
C30 C26 C27 C28 174.3(5) . . . . ?
C25 C26 C27 C28 -5.6(10) . . . . ?
C29 C27 C28 O13 94.4(7) . . . . ?
C26 C27 C28 O13 -82.2(9) . . . . ?
C29 C27 C28 O14 -77.2(7) . . . . ?
C26 C27 C28 O14 106.3(7) . . . . ?
C26 C27 C29 C27 1.1(4) . . . 2_557 ?
C28 C27 C29 C27 -175.6(6) . . . 2_557 ?
C27 C26 C30 C26 1.1(4) . . . 2_557 ?
C25 C26 C30 C26 -179.1(6) . . . 2_557 ?
P1 C1 N1 C2 163.5(4) . . . . ?
C4 C2 N1 C1 52.3(6) . . . . ?
C3 C2 N1 C1 178.6(5) . . . . ?
P2 C10 N2 C11 173.1(4) . . . . ?
C12 C11 N2 C10 -178.5(5) . . . . ?
C13 C11 N2 C10 51.6(8) . . . . ?
O8 C19 O7 Zn2 10.5(12) . . . . ?
C20 C19 O7 Zn2 -172.6(4) . . . . ?
O9 C22 O10 Zn2 20.4(8) . . . 1_565 ?
C21 C22 O10 Zn2 -154.5(4) . . . 1_565 ?
O12 C25 O11 Zn3 -17.3(9) . . . . ?
C26 C25 O11 Zn3 158.6(4) . . . . ?
O13 C28 O14 Zn3 -18.6(9) . . . 1_545 ?
C27 C28 O14 Zn3 152.4(5) . . . 1_545 ?
Zn1 O1 P1 O3 0.1(11) . . . . ?
Zn1 O1 P1 O2 -129.2(9) . . . . ?
Zn1 O1 P1 C1 116.6(9) . . . . ?
Zn3 O3 P1 O1 -7.7(5) 4_557 . . . ?
Zn3 O3 P1 O2 120.9(4) 4_557 . . . ?
Zn3 O3 P1 C1 -125.0(4) 4_557 . . . ?
Zn2 O2 P1 O1 0.7(4) . . . . ?
Zn2 O2 P1 O3 -132.3(3) . . . . ?
Zn2 O2 P1 C1 114.6(4) . . . . ?
N1 C1 P1 O1 50.0(5) . . . . ?
N1 C1 P1 O3 175.6(4) . . . . ?
N1 C1 P1 O2 -66.7(5) . . . . ?
Zn1 O6 P2 O4 130.2(3) 4_547 . . . ?
Zn1 O6 P2 O5 2.9(4) 4_547 . . . ?
Zn1 O6 P2 C10 -114.1(4) 4_547 . . . ?
Zn1 O4 P2 O6 -47.6(4) . . . . ?
Zn1 O4 P2 O5 81.6(4) . . . . ?
Zn1 O4 P2 C10 -162.2(4) . . . . ?
Zn3 O5 P2 O6 -75.1(4) . . . . ?
Zn3 O5 P2 O4 156.3(3) . . . . ?
Zn3 O5 P2 C10 40.4(5) . . . . ?
N2 C10 P2 O6 -172.5(4) . . . . ?
N2 C10 P2 O4 -52.4(5) . . . . ?
N2 C10 P2 O5 65.9(5) . . . . ?
P1 O1 Zn1 O4 151.5(9) . . . . ?
P1 O1 Zn1 O6 37.6(10) . . . 4_557 ?
P1 O1 Zn1 O1W -87.0(10) . . . . ?
P2 O4 Zn1 O1 163.1(4) . . . . ?
P2 O4 Zn1 O6 -73.5(4) . . . 4_557 ?
P2 O4 Zn1 O1W 31.2(4) . . . . ?
P1 O2 Zn2 O7 178.2(3) . . . . ?
P1 O2 Zn2 O10 -61.1(4) . . . 1_545 ?
P1 O2 Zn2 O2W 54.7(4) . . . . ?
C19 O7 Zn2 O2 -75.6(6) . . . . ?
C19 O7 Zn2 O10 148.0(6) . . . 1_545 ?
C19 O7 Zn2 O2W 47.7(6) . . . . ?
C25 O11 Zn3 O3 -59.0(5) . . . 4_547 ?
C25 O11 Zn3 O5 69.0(5) . . . . ?
C25 O11 Zn3 O14 -167.0(5) . . . 1_565 ?
P2 O5 Zn3 O11 -9.3(4) . . . . ?
P2 O5 Zn3 O3 122.5(4) . . . 4_547 ?
P2 O5 Zn3 O14 -126.2(3) . . . 1_565 ?
